data_4346153
loop_
_publ_author_name
'Delgado, Mayra'
'Sommer, Samantha K.'
'Swanson, Seth P.'
'Berger, Robert F.'
'Seda, Takele'
'Zakharov, Lev N.'
'Gilbertson, John D.'

_publ_section_title
;
 Probing the Protonation State and the Redox-Active Sites of Pendant Base
 Iron(II) and Zinc(II) Pyridinediimine Complexes.
;
_journal_issue 15
_journal_name_full 'Inorganic chemistry'
_journal_page_first 7239
_journal_page_last 7248
_journal_paper_doi 10.1021/acs.inorgchem.5b00633
_journal_volume 54
_journal_year 2015
_chemical_formula_sum 'C29 H45 Cl2 F6 N4 P Zn'
_chemical_formula_weight 730.93
_space_group_IT_number 14
_space_group_name_Hall '-P 2ybc'
_space_group_name_H-M_alt 'P 1 21/c 1'
_symmetry_cell_setting monoclinic
_symmetry_space_group_name_H-M 'P 1 21/c 1'
_atom_sites_solution_hydrogens geom
_atom_sites_solution_primary direct
_atom_sites_solution_secondary difmap
_audit_creation_method SHELXLTL
_cell_angle_alpha 90.00
_cell_angle_beta 109.962(4)
_cell_angle_gamma 90.00
_cell_formula_units_Z 4
_cell_length_a 22.781(6)
_cell_length_b 8.174(2)
_cell_length_c 19.867(5)
_cell_measurement_reflns_used 2956
_cell_measurement_temperature 173(2)
_cell_measurement_theta_max 23.30
_cell_measurement_theta_min 2.35
_cell_volume 3477.2(15)
_computing_cell_refinement 'Bruker SAINT'
_computing_data_collection 'Bruker SMART'
_computing_data_reduction 'Bruker SAINT'
_computing_molecular_graphics 'Bruker SHELXTL'
_computing_publication_material 'Bruker SHELXTL'
_computing_structure_refinement 'Bruker SHELXTL'
_computing_structure_solution 'Bruker SHELXTL'
_diffrn_ambient_temperature 173(2)
_diffrn_measured_fraction_theta_full 0.999
_diffrn_measured_fraction_theta_max 0.999
_diffrn_measurement_device_type 'Bruker Apex CCD area detector'
_diffrn_measurement_method 'phi and omega scans'
_diffrn_radiation_monochromator graphite
_diffrn_radiation_source 'fine-focus sealed tube'
_diffrn_radiation_type MoK\a
_diffrn_radiation_wavelength 0.71073
_diffrn_reflns_av_R_equivalents 0.0979
_diffrn_reflns_av_sigmaI/netI 0.0878
_diffrn_reflns_limit_h_max 26
_diffrn_reflns_limit_h_min -26
_diffrn_reflns_limit_k_max 9
_diffrn_reflns_limit_k_min -9
_diffrn_reflns_limit_l_max 22
_diffrn_reflns_limit_l_min -22
_diffrn_reflns_number 22399
_diffrn_reflns_theta_full 24.00
_diffrn_reflns_theta_max 24.00
_diffrn_reflns_theta_min 1.90
_exptl_absorpt_coefficient_mu 0.963
_exptl_absorpt_correction_T_max 0.9904
_exptl_absorpt_correction_T_min 0.8017
_exptl_absorpt_correction_type multi-scan
_exptl_absorpt_process_details SADABS
_exptl_crystal_colour yellow
_exptl_crystal_density_diffrn 1.396
_exptl_crystal_density_method 'not measured'
_exptl_crystal_description plate
_exptl_crystal_F_000 1520
_exptl_crystal_size_max 0.24
_exptl_crystal_size_mid 0.15
_exptl_crystal_size_min 0.01
_refine_diff_density_max 0.558
_refine_diff_density_min -0.758
_refine_diff_density_rms 0.102
_refine_ls_extinction_method none
_refine_ls_goodness_of_fit_ref 1.157
_refine_ls_hydrogen_treatment mixed
_refine_ls_matrix_type full
_refine_ls_number_parameters 392
_refine_ls_number_reflns 5461
_refine_ls_number_restraints 0
_refine_ls_restrained_S_all 1.157
_refine_ls_R_factor_all 0.1154
_refine_ls_R_factor_gt 0.0731
_refine_ls_shift/su_max 0.000
_refine_ls_shift/su_mean 0.000
_refine_ls_structure_factor_coef Fsqd
_refine_ls_weighting_details 'calc w=1/[\s^2^(Fo^2^)+(0.0330P)^2^+15.8632P] where P=(Fo^2^+2Fc^2^)/3'
_refine_ls_weighting_scheme calc
_refine_ls_wR_factor_gt 0.1371
_refine_ls_wR_factor_ref 0.1524
_reflns_number_gt 3749
_reflns_number_total 5461
_reflns_threshold_expression >2sigma(I)
_cod_data_source_file ic5b00633_si_002.cif
_cod_data_source_block gilb12a
_cod_depositor_comments
;
The following automatic conversions were performed:

data item '_symmetry_cell_setting' value 'Monoclinic' was changed to
'monoclinic' in accordance with the
/home/saulius/struct/COD-crude-data/automatic-downloads/DataCite-retrospective/ACS/depositions/lib/dictionaries/cif_core.dic
dictionary named 'cif_core.dic' version 2.4.2 last updated on
2011-04-26.

Automatic conversion script
Id: cif_fix_values 6909 2019-04-08 15:41:33Z antanas 
;
_cod_original_sg_symbol_H-M P2(1)/c
_cod_database_code 4346153

loop_
_symmetry_equiv_pos_as_xyz
'x, y, z'
'-x, y+1/2, -z+1/2'
'-x, -y, -z'
'x, -y-1/2, z-1/2'

loop_
_atom_site_label
_atom_site_type_symbol
_atom_site_fract_x
_atom_site_fract_y
_atom_site_fract_z
_atom_site_U_iso_or_equiv
_atom_site_adp_type
_atom_site_occupancy
_atom_site_symmetry_multiplicity
_atom_site_calc_flag
_atom_site_refinement_flags
Zn1 Zn 0.29639(4) 0.26757(8) 0.46910(4) 0.0192(2) Uani 1 1 d .
Cl1 Cl 0.27350(9) 0.0826(2) 0.54168(9) 0.0296(4) Uani 1 1 d .
Cl2 Cl 0.36098(9) 0.1707(2) 0.41555(9) 0.0293(4) Uani 1 1 d .
N1 N 0.3559(3) 0.4399(7) 0.5522(3) 0.0200(13) Uani 1 1 d .
N2 N 0.2759(3) 0.5007(6) 0.4255(3) 0.0176(13) Uani 1 1 d .
N3 N 0.2058(2) 0.2490(6) 0.3766(3) 0.0206(12) Uani 1 1 d .
N4 N 0.1290(3) 0.0505(6) 0.4581(3) 0.0206(13) Uani 1 1 d .
C1 C 0.3985(4) 0.7202(9) 0.5717(4) 0.0363(19) Uani 1 1 d .
H1A H 0.4237 0.6810 0.6195 0.055 Uiso 1 1 calc R
H1B H 0.3718 0.8104 0.5763 0.055 Uiso 1 1 calc R
H1C H 0.4261 0.7587 0.5465 0.055 Uiso 1 1 calc R
C2 C 0.3582(3) 0.5821(8) 0.5298(4) 0.0246(17) Uani 1 1 d .
C3 C 0.3167(3) 0.6200(8) 0.4556(4) 0.0222(16) Uani 1 1 d .
C4 C 0.3177(3) 0.7639(8) 0.4198(4) 0.0263(16) Uani 1 1 d .
H4A H 0.3459 0.8493 0.4421 0.032 Uiso 1 1 calc R
C5 C 0.2763(3) 0.7802(8) 0.3501(4) 0.0308(18) Uani 1 1 d .
H5A H 0.2770 0.8757 0.3232 0.037 Uiso 1 1 calc R
C6 C 0.2335(3) 0.6549(8) 0.3199(4) 0.0275(17) Uani 1 1 d .
H6A H 0.2041 0.6653 0.2728 0.033 Uiso 1 1 calc R
C7 C 0.2348(3) 0.5168(7) 0.3596(3) 0.0199(16) Uani 1 1 d .
C8 C 0.1917(3) 0.3724(8) 0.3348(3) 0.0207(16) Uani 1 1 d .
C9 C 0.1388(4) 0.3882(9) 0.2660(4) 0.038(2) Uani 1 1 d .
H9A H 0.1146 0.2865 0.2562 0.057 Uiso 1 1 calc R
H9B H 0.1552 0.4096 0.2271 0.057 Uiso 1 1 calc R
H9C H 0.1119 0.4790 0.2694 0.057 Uiso 1 1 calc R
C10 C 0.3918(3) 0.3950(8) 0.6250(4) 0.0242(17) Uani 1 1 d .
C11 C 0.4531(3) 0.3383(9) 0.6419(4) 0.0332(19) Uani 1 1 d .
C12 C 0.4843(4) 0.2964(10) 0.7119(4) 0.043(2) Uani 1 1 d .
H12A H 0.5262 0.2585 0.7258 0.052 Uiso 1 1 calc R
C13 C 0.4550(4) 0.3091(12) 0.7622(4) 0.055(3) Uani 1 1 d .
H13A H 0.4779 0.2828 0.8107 0.066 Uiso 1 1 calc R
C14 C 0.3958(4) 0.3568(13) 0.7452(4) 0.056(3) Uani 1 1 d .
H14A H 0.3769 0.3612 0.7810 0.067 Uiso 1 1 calc R
C15 C 0.3619(4) 0.3999(10) 0.6757(4) 0.036(2) Uani 1 1 d .
C16 C 0.4846(4) 0.3212(10) 0.5861(4) 0.037(2) Uani 1 1 d .
H16A H 0.4534 0.3521 0.5386 0.045 Uiso 1 1 calc R
C17 C 0.5048(4) 0.1463(10) 0.5807(5) 0.056(3) Uani 1 1 d .
H17A H 0.4687 0.0733 0.5710 0.084 Uiso 1 1 calc R
H17B H 0.5369 0.1147 0.6260 0.084 Uiso 1 1 calc R
H17C H 0.5218 0.1378 0.5417 0.084 Uiso 1 1 calc R
C18 C 0.5402(4) 0.4359(10) 0.6013(5) 0.048(2) Uani 1 1 d .
H18A H 0.5267 0.5485 0.6046 0.072 Uiso 1 1 calc R
H18B H 0.5573 0.4281 0.5624 0.072 Uiso 1 1 calc R
H18C H 0.5723 0.4049 0.6466 0.072 Uiso 1 1 calc R
C19 C 0.2942(4) 0.4557(11) 0.6568(4) 0.042(2) Uani 1 1 d .
H19A H 0.2733 0.4356 0.6044 0.051 Uiso 1 1 calc R
C20 C 0.2578(4) 0.3601(12) 0.6949(4) 0.050(2) Uani 1 1 d .
H20A H 0.2613 0.2428 0.6867 0.075 Uiso 1 1 calc R
H20B H 0.2138 0.3928 0.6763 0.075 Uiso 1 1 calc R
H20C H 0.2749 0.3828 0.7464 0.075 Uiso 1 1 calc R
C21 C 0.2902(5) 0.6415(12) 0.6687(6) 0.068(3) Uani 1 1 d .
H21A H 0.2463 0.6737 0.6561 0.102 Uiso 1 1 calc R
H21B H 0.3091 0.7010 0.6384 0.102 Uiso 1 1 calc R
H21C H 0.3127 0.6676 0.7191 0.102 Uiso 1 1 calc R
C22 C 0.1700(3) 0.0963(8) 0.3556(4) 0.0215(16) Uani 1 1 d .
H22A H 0.1978 0.0029 0.3768 0.026 Uiso 1 1 calc R
H22B H 0.1564 0.0853 0.3029 0.026 Uiso 1 1 calc R
C23 C 0.1125(3) 0.0855(8) 0.3785(3) 0.0229(16) Uani 1 1 d .
H23A H 0.0892 0.1899 0.3669 0.028 Uiso 1 1 calc R
H23B H 0.0847 -0.0023 0.3508 0.028 Uiso 1 1 calc R
C24 C 0.0991(3) 0.1721(7) 0.4956(4) 0.0196(15) Uani 1 1 d .
H24A H 0.0529 0.1709 0.4705 0.024 Uiso 1 1 calc R
C25 C 0.1232(4) 0.3422(8) 0.4894(4) 0.0330(19) Uani 1 1 d .
H25A H 0.1045 0.4209 0.5133 0.050 Uiso 1 1 calc R
H25B H 0.1120 0.3716 0.4387 0.050 Uiso 1 1 calc R
H25C H 0.1687 0.3442 0.5121 0.050 Uiso 1 1 calc R
C26 C 0.1126(4) 0.1264(9) 0.5732(4) 0.0337(19) Uani 1 1 d .
H26A H 0.0931 0.2065 0.5957 0.051 Uiso 1 1 calc R
H26B H 0.1578 0.1256 0.5984 0.051 Uiso 1 1 calc R
H26C H 0.0955 0.0174 0.5759 0.051 Uiso 1 1 calc R
C27 C 0.1169(3) -0.1287(8) 0.4719(4) 0.0268(17) Uani 1 1 d .
H27A H 0.1316 -0.1448 0.5249 0.032 Uiso 1 1 calc R
C28 C 0.0483(4) -0.1701(9) 0.4433(5) 0.040(2) Uani 1 1 d .
H28A H 0.0425 -0.2854 0.4531 0.060 Uiso 1 1 calc R
H28B H 0.0320 -0.1512 0.3915 0.060 Uiso 1 1 calc R
H28C H 0.0258 -0.1008 0.4666 0.060 Uiso 1 1 calc R
C29 C 0.1557(4) -0.2386(9) 0.4426(4) 0.042(2) Uani 1 1 d .
H29A H 0.1479 -0.3531 0.4515 0.064 Uiso 1 1 calc R
H29B H 0.2000 -0.2136 0.4663 0.064 Uiso 1 1 calc R
H29C H 0.1443 -0.2205 0.3909 0.064 Uiso 1 1 calc R
P1 P 0.06222(10) 0.6447(2) 0.66291(11) 0.0326(5) Uani 1 1 d .
F1 F -0.0017(2) 0.5951(6) 0.6714(3) 0.0651(15) Uani 1 1 d .
F2 F 0.0338(3) 0.6054(7) 0.5806(2) 0.0685(17) Uani 1 1 d .
F3 F 0.0874(3) 0.4640(6) 0.6782(3) 0.0713(18) Uani 1 1 d .
F4 F 0.0911(2) 0.6863(6) 0.7461(2) 0.0587(15) Uani 1 1 d .
F5 F 0.0366(2) 0.8271(5) 0.6478(3) 0.0538(13) Uani 1 1 d .
F6 F 0.1260(2) 0.7021(8) 0.6544(3) 0.086(2) Uani 1 1 d .
H1N H 0.174(3) 0.071(7) 0.482(3) 0.012(16) Uiso 1 1 d .

loop_
_atom_site_aniso_label
_atom_site_aniso_U_11
_atom_site_aniso_U_22
_atom_site_aniso_U_33
_atom_site_aniso_U_23
_atom_site_aniso_U_13
_atom_site_aniso_U_12
Zn1 0.0302(5) 0.0121(4) 0.0182(4) 0.0005(3) 0.0120(3) -0.0005(4)
Cl1 0.0342(11) 0.0298(10) 0.0278(10) 0.0092(8) 0.0145(9) -0.0017(9)
Cl2 0.0421(12) 0.0220(9) 0.0321(10) -0.0067(7) 0.0233(9) -0.0029(8)
N1 0.024(3) 0.024(3) 0.016(3) 0.000(2) 0.012(3) 0.002(3)
N2 0.030(3) 0.011(3) 0.016(3) 0.000(2) 0.014(3) 0.002(3)
N3 0.029(3) 0.017(3) 0.020(3) -0.006(3) 0.015(3) -0.005(3)
N4 0.020(4) 0.019(3) 0.023(3) 0.003(2) 0.008(3) 0.002(3)
C1 0.043(5) 0.029(4) 0.037(5) -0.011(4) 0.014(4) -0.012(4)
C2 0.024(4) 0.022(4) 0.030(4) -0.008(3) 0.012(3) -0.002(3)
C3 0.025(4) 0.015(4) 0.033(4) -0.009(3) 0.017(4) -0.004(3)
C4 0.034(4) 0.010(3) 0.040(4) -0.001(3) 0.019(4) -0.004(3)
C5 0.045(5) 0.017(4) 0.044(5) 0.012(3) 0.033(4) 0.009(4)
C6 0.040(5) 0.026(4) 0.023(4) 0.007(3) 0.018(4) 0.005(4)
C7 0.030(4) 0.013(3) 0.022(4) 0.000(3) 0.016(3) 0.003(3)
C8 0.031(4) 0.016(4) 0.015(4) -0.003(3) 0.009(3) -0.001(3)
C9 0.053(6) 0.026(4) 0.026(4) 0.000(3) 0.000(4) -0.008(4)
C10 0.026(4) 0.030(4) 0.018(4) -0.008(3) 0.010(3) -0.008(3)
C11 0.026(5) 0.037(4) 0.036(5) 0.000(4) 0.009(4) 0.000(4)
C12 0.035(5) 0.059(6) 0.034(5) 0.007(4) 0.009(4) 0.009(4)
C13 0.041(6) 0.091(8) 0.025(5) 0.016(5) 0.000(4) 0.006(5)
C14 0.047(6) 0.101(8) 0.020(5) 0.000(5) 0.011(4) -0.006(6)
C15 0.032(5) 0.058(5) 0.020(4) -0.009(4) 0.011(4) -0.008(4)
C16 0.031(5) 0.042(5) 0.039(5) 0.000(4) 0.013(4) 0.000(4)
C17 0.064(7) 0.042(5) 0.069(7) 0.000(5) 0.031(6) 0.014(5)
C18 0.043(6) 0.047(5) 0.066(6) -0.003(5) 0.033(5) -0.001(4)
C19 0.039(5) 0.070(6) 0.022(4) -0.010(4) 0.016(4) 0.004(5)
C20 0.041(5) 0.083(7) 0.035(5) -0.019(5) 0.026(4) -0.012(5)
C21 0.071(7) 0.069(7) 0.084(8) 0.009(6) 0.053(7) 0.018(6)
C22 0.034(4) 0.017(4) 0.019(4) -0.008(3) 0.017(3) -0.005(3)
C23 0.026(4) 0.023(4) 0.019(4) 0.003(3) 0.007(3) -0.004(3)
C24 0.023(4) 0.010(3) 0.030(4) 0.002(3) 0.014(3) 0.001(3)
C25 0.042(5) 0.027(4) 0.032(4) -0.010(3) 0.016(4) 0.001(4)
C26 0.043(5) 0.032(4) 0.029(4) -0.004(3) 0.016(4) 0.003(4)
C27 0.041(5) 0.015(4) 0.033(4) 0.007(3) 0.024(4) 0.004(3)
C28 0.046(5) 0.018(4) 0.067(6) 0.000(4) 0.033(5) -0.005(4)
C29 0.061(6) 0.014(4) 0.066(6) -0.001(4) 0.039(5) -0.001(4)
P1 0.0350(13) 0.0303(11) 0.0279(11) 0.0061(9) 0.0047(10) 0.0063(10)
F1 0.063(4) 0.062(4) 0.078(4) 0.003(3) 0.033(3) -0.014(3)
F2 0.088(4) 0.069(4) 0.035(3) -0.003(3) 0.003(3) 0.026(3)
F3 0.094(4) 0.040(3) 0.055(3) 0.000(2) -0.007(3) 0.032(3)
F4 0.084(4) 0.045(3) 0.033(3) 0.000(2) 0.002(3) 0.006(3)
F5 0.057(3) 0.036(3) 0.058(3) 0.009(2) 0.006(3) 0.007(2)
F6 0.046(3) 0.111(5) 0.108(5) 0.022(4) 0.036(3) 0.008(3)

loop_
_atom_type_symbol
_atom_type_description
_atom_type_scat_dispersion_real
_atom_type_scat_dispersion_imag
_atom_type_scat_source
C C 0.0033 0.0016 'International Tables Vol C Tables 4.2.6.8 and 6.1.1.4'
H H 0.0000 0.0000 'International Tables Vol C Tables 4.2.6.8 and 6.1.1.4'
N N 0.0061 0.0033 'International Tables Vol C Tables 4.2.6.8 and 6.1.1.4'
F F 0.0171 0.0103 'International Tables Vol C Tables 4.2.6.8 and 6.1.1.4'
P P 0.1023 0.0942 'International Tables Vol C Tables 4.2.6.8 and 6.1.1.4'
Cl Cl 0.1484 0.1585 'International Tables Vol C Tables 4.2.6.8 and 6.1.1.4'
Zn Zn 0.2839 1.4301 'International Tables Vol C Tables 4.2.6.8 and 6.1.1.4'

loop_
_geom_angle_atom_site_label_1
_geom_angle_atom_site_label_2
_geom_angle_atom_site_label_3
_geom_angle
N2 Zn1 Cl2 102.51(15)
N2 Zn1 N1 74.0(2)
Cl2 Zn1 N1 104.02(15)
N2 Zn1 N3 73.1(2)
Cl2 Zn1 N3 99.01(14)
N1 Zn1 N3 143.1(2)
N2 Zn1 Cl1 143.89(15)
Cl2 Zn1 Cl1 113.45(7)
N1 Zn1 Cl1 99.41(15)
N3 Zn1 Cl1 97.36(14)
C2 N1 C10 120.8(6)
C2 N1 Zn1 114.2(5)
C10 N1 Zn1 124.9(4)
C7 N2 C3 121.0(6)
C7 N2 Zn1 118.9(4)
C3 N2 Zn1 117.3(4)
C8 N3 C22 119.5(6)
C8 N3 Zn1 115.8(4)
C22 N3 Zn1 123.7(4)
C23 N4 C27 111.7(5)
C23 N4 C24 113.0(5)
C27 N4 C24 113.3(5)
C23 N4 H1N 108(3)
C27 N4 H1N 108(3)
C24 N4 H1N 102(3)
C2 C1 H1A 109.5
C2 C1 H1B 109.5
H1A C1 H1B 109.5
C2 C1 H1C 109.5
H1A C1 H1C 109.5
H1B C1 H1C 109.5
N1 C2 C3 117.1(6)
N1 C2 C1 126.1(7)
C3 C2 C1 116.8(6)
N2 C3 C4 121.5(6)
N2 C3 C2 113.6(6)
C4 C3 C2 124.9(6)
C3 C4 C5 118.1(6)
C3 C4 H4A 121.0
C5 C4 H4A 121.0
C4 C5 C6 119.6(6)
C4 C5 H5A 120.2
C6 C5 H5A 120.2
C7 C6 C5 118.7(7)
C7 C6 H6A 120.7
C5 C6 H6A 120.7
N2 C7 C6 121.2(6)
N2 C7 C8 114.0(5)
C6 C7 C8 124.9(6)
N3 C8 C9 127.8(6)
N3 C8 C7 114.5(6)
C9 C8 C7 117.8(6)
C8 C9 H9A 109.5
C8 C9 H9B 109.5
H9A C9 H9B 109.5
C8 C9 H9C 109.5
H9A C9 H9C 109.5
H9B C9 H9C 109.5
C15 C10 C11 121.9(7)
C15 C10 N1 117.8(6)
C11 C10 N1 120.2(6)
C12 C11 C10 117.1(7)
C12 C11 C16 120.5(7)
C10 C11 C16 122.4(7)
C11 C12 C13 120.3(8)
C11 C12 H12A 119.9
C13 C12 H12A 119.9
C14 C13 C12 122.3(8)
C14 C13 H13A 118.8
C12 C13 H13A 118.8
C13 C14 C15 120.1(8)
C13 C14 H14A 119.9
C15 C14 H14A 119.9
C14 C15 C10 118.1(8)
C14 C15 C19 119.8(7)
C10 C15 C19 122.1(7)
C17 C16 C11 111.6(7)
C17 C16 C18 110.0(7)
C11 C16 C18 111.6(7)
C17 C16 H16A 107.8
C11 C16 H16A 107.8
C18 C16 H16A 107.8
C16 C17 H17A 109.5
C16 C17 H17B 109.5
H17A C17 H17B 109.5
C16 C17 H17C 109.5
H17A C17 H17C 109.5
H17B C17 H17C 109.5
C16 C18 H18A 109.5
C16 C18 H18B 109.5
H18A C18 H18B 109.5
C16 C18 H18C 109.5
H18A C18 H18C 109.5
H18B C18 H18C 109.5
C20 C19 C15 113.7(7)
C20 C19 C21 111.1(7)
C15 C19 C21 111.3(7)
C20 C19 H19A 106.8
C15 C19 H19A 106.8
C21 C19 H19A 106.8
C19 C20 H20A 109.5
C19 C20 H20B 109.5
H20A C20 H20B 109.5
C19 C20 H20C 109.5
H20A C20 H20C 109.5
H20B C20 H20C 109.5
C19 C21 H21A 109.5
C19 C21 H21B 109.5
H21A C21 H21B 109.5
C19 C21 H21C 109.5
H21A C21 H21C 109.5
H21B C21 H21C 109.5
N3 C22 C23 114.5(5)
N3 C22 H22A 108.6
C23 C22 H22A 108.6
N3 C22 H22B 108.6
C23 C22 H22B 108.6
H22A C22 H22B 107.6
N4 C23 C22 112.8(5)
N4 C23 H23A 109.0
C22 C23 H23A 109.0
N4 C23 H23B 109.0
C22 C23 H23B 109.0
H23A C23 H23B 107.8
C26 C24 C25 110.9(6)
C26 C24 N4 111.5(5)
C25 C24 N4 108.8(5)
C26 C24 H24A 108.5
C25 C24 H24A 108.5
N4 C24 H24A 108.5
C24 C25 H25A 109.5
C24 C25 H25B 109.5
H25A C25 H25B 109.5
C24 C25 H25C 109.5
H25A C25 H25C 109.5
H25B C25 H25C 109.5
C24 C26 H26A 109.5
C24 C26 H26B 109.5
H26A C26 H26B 109.5
C24 C26 H26C 109.5
H26A C26 H26C 109.5
H26B C26 H26C 109.5
C28 C27 C29 112.9(6)
C28 C27 N4 111.9(6)
C29 C27 N4 109.6(5)
C28 C27 H27A 107.4
C29 C27 H27A 107.4
N4 C27 H27A 107.4
C27 C28 H28A 109.5
C27 C28 H28B 109.5
H28A C28 H28B 109.5
C27 C28 H28C 109.5
H28A C28 H28C 109.5
H28B C28 H28C 109.5
C27 C29 H29A 109.5
C27 C29 H29B 109.5
H29A C29 H29B 109.5
C27 C29 H29C 109.5
H29A C29 H29C 109.5
H29B C29 H29C 109.5
F2 P1 F3 90.1(3)
F2 P1 F1 89.5(3)
F3 P1 F1 91.6(3)
F2 P1 F5 90.0(3)
F3 P1 F5 179.7(4)
F1 P1 F5 88.2(3)
F2 P1 F6 90.9(3)
F3 P1 F6 90.7(3)
F1 P1 F6 177.7(3)
F5 P1 F6 89.6(3)
F2 P1 F4 179.4(3)
F3 P1 F4 90.4(3)
F1 P1 F4 90.8(3)
F5 P1 F4 89.5(3)
F6 P1 F4 88.7(3)

loop_
_geom_bond_atom_site_label_1
_geom_bond_atom_site_label_2
_geom_bond_distance
Zn1 N2 2.079(5)
Zn1 Cl2 2.2346(19)
Zn1 N1 2.240(5)
Zn1 N3 2.251(5)
Zn1 Cl1 2.2696(18)
N1 C2 1.252(8)
N1 C10 1.445(8)
N2 C7 1.330(8)
N2 C3 1.338(8)
N3 C8 1.277(8)
N3 C22 1.472(8)
N4 C23 1.522(8)
N4 C27 1.533(8)
N4 C24 1.534(8)
N4 H1N 0.99(6)
C1 C2 1.513(9)
C1 H1A 0.9800
C1 H1B 0.9800
C1 H1C 0.9800
C2 C3 1.488(10)
C3 C4 1.379(9)
C4 C5 1.390(10)
C4 H4A 0.9500
C5 C6 1.400(10)
C5 H5A 0.9500
C6 C7 1.372(9)
C6 H6A 0.9500
C7 C8 1.507(9)
C8 C9 1.486(9)
C9 H9A 0.9800
C9 H9B 0.9800
C9 H9C 0.9800
C10 C15 1.397(9)
C10 C11 1.398(10)
C11 C12 1.372(10)
C11 C16 1.518(10)
C12 C13 1.382(11)
C12 H12A 0.9500
C13 C14 1.332(12)
C13 H13A 0.9500
C14 C15 1.377(11)
C14 H14A 0.9500
C15 C19 1.528(11)
C16 C17 1.517(11)
C16 C18 1.521(11)
C16 H16A 1.0000
C17 H17A 0.9800
C17 H17B 0.9800
C17 H17C 0.9800
C18 H18A 0.9800
C18 H18B 0.9800
C18 H18C 0.9800
C19 C20 1.516(11)
C19 C21 1.544(12)
C19 H19A 1.0000
C20 H20A 0.9800
C20 H20B 0.9800
C20 H20C 0.9800
C21 H21A 0.9800
C21 H21B 0.9800
C21 H21C 0.9800
C22 C23 1.528(9)
C22 H22A 0.9900
C22 H22B 0.9900
C23 H23A 0.9900
C23 H23B 0.9900
C24 C26 1.514(9)
C24 C25 1.515(9)
C24 H24A 1.0000
C25 H25A 0.9800
C25 H25B 0.9800
C25 H25C 0.9800
C26 H26A 0.9800
C26 H26B 0.9800
C26 H26C 0.9800
C27 C28 1.508(10)
C27 C29 1.509(9)
C27 H27A 1.0000
C28 H28A 0.9800
C28 H28B 0.9800
C28 H28C 0.9800
C29 H29A 0.9800
C29 H29B 0.9800
C29 H29C 0.9800
P1 F2 1.572(5)
P1 F3 1.575(5)
P1 F1 1.576(5)
P1 F5 1.592(5)
P1 F6 1.591(6)
P1 F4 1.593(5)

loop_
_geom_hbond_atom_site_label_D
_geom_hbond_atom_site_label_H
_geom_hbond_atom_site_label_A
_geom_hbond_distance_DH
_geom_hbond_distance_HA
_geom_hbond_distance_DA
_geom_hbond_angle_DHA
N4 H1N Cl1 0.99(6) 2.17(6) 3.152(6) 172(5)

loop_
_geom_torsion_atom_site_label_1
_geom_torsion_atom_site_label_2
_geom_torsion_atom_site_label_3
_geom_torsion_atom_site_label_4
_geom_torsion
N2 Zn1 N1 C2 -12.7(5)
Cl2 Zn1 N1 C2 86.5(5)
N3 Zn1 N1 C2 -40.4(6)
Cl1 Zn1 N1 C2 -156.3(5)
N2 Zn1 N1 C10 170.2(5)
Cl2 Zn1 N1 C10 -90.6(5)
N3 Zn1 N1 C10 142.5(5)
Cl1 Zn1 N1 C10 26.7(5)
Cl2 Zn1 N2 C7 77.8(5)
N1 Zn1 N2 C7 179.0(5)
N3 Zn1 N2 C7 -18.0(5)
Cl1 Zn1 N2 C7 -97.1(5)
Cl2 Zn1 N2 C3 -83.6(4)
N1 Zn1 N2 C3 17.7(4)
N3 Zn1 N2 C3 -179.3(5)
Cl1 Zn1 N2 C3 101.6(5)
N2 Zn1 N3 C8 12.9(4)
Cl2 Zn1 N3 C8 -87.5(5)
N1 Zn1 N3 C8 40.7(6)
Cl1 Zn1 N3 C8 157.2(4)
N2 Zn1 N3 C22 -178.7(5)
Cl2 Zn1 N3 C22 80.9(4)
N1 Zn1 N3 C22 -150.8(4)
Cl1 Zn1 N3 C22 -34.4(4)
C10 N1 C2 C3 -176.3(6)
Zn1 N1 C2 C3 6.5(8)
C10 N1 C2 C1 2.5(11)
Zn1 N1 C2 C1 -174.7(5)
C7 N2 C3 C4 0.0(9)
Zn1 N2 C3 C4 160.9(5)
C7 N2 C3 C2 178.9(6)
Zn1 N2 C3 C2 -20.2(7)
N1 C2 C3 N2 8.3(9)
C1 C2 C3 N2 -170.7(6)
N1 C2 C3 C4 -172.9(6)
C1 C2 C3 C4 8.1(10)
N2 C3 C4 C5 -2.0(10)
C2 C3 C4 C5 179.3(6)
C3 C4 C5 C6 2.7(10)
C4 C5 C6 C7 -1.7(10)
C3 N2 C7 C6 1.1(9)
Zn1 N2 C7 C6 -159.5(5)
C3 N2 C7 C8 -178.8(6)
Zn1 N2 C7 C8 20.6(7)
C5 C6 C7 N2 -0.3(10)
C5 C6 C7 C8 179.6(6)
C22 N3 C8 C9 4.3(10)
Zn1 N3 C8 C9 173.3(6)
C22 N3 C8 C7 -175.6(5)
Zn1 N3 C8 C7 -6.6(7)
N2 C7 C8 N3 -8.2(8)
C6 C7 C8 N3 172.0(6)
N2 C7 C8 C9 171.9(6)
C6 C7 C8 C9 -7.9(10)
C2 N1 C10 C15 96.0(8)
Zn1 N1 C10 C15 -87.1(7)
C2 N1 C10 C11 -88.2(9)
Zn1 N1 C10 C11 88.7(7)
C15 C10 C11 C12 -3.8(11)
N1 C10 C11 C12 -179.4(7)
C15 C10 C11 C16 175.7(7)
N1 C10 C11 C16 0.1(11)
C10 C11 C12 C13 0.7(12)
C16 C11 C12 C13 -178.7(8)
C11 C12 C13 C14 2.0(15)
C12 C13 C14 C15 -1.7(16)
C13 C14 C15 C10 -1.3(14)
C13 C14 C15 C19 -179.6(9)
C11 C10 C15 C14 4.1(12)
N1 C10 C15 C14 179.8(7)
C11 C10 C15 C19 -177.6(7)
N1 C10 C15 C19 -1.9(11)
C12 C11 C16 C17 58.8(10)
C10 C11 C16 C17 -120.7(8)
C12 C11 C16 C18 -64.8(10)
C10 C11 C16 C18 115.8(8)
C14 C15 C19 C20 -39.2(11)
C10 C15 C19 C20 142.6(8)
C14 C15 C19 C21 87.2(10)
C10 C15 C19 C21 -91.1(9)
C8 N3 C22 C23 -88.9(7)
Zn1 N3 C22 C23 103.1(6)
C27 N4 C23 C22 -102.8(6)
C24 N4 C23 C22 128.1(6)
N3 C22 C23 N4 -75.4(7)
C23 N4 C24 C26 175.8(6)
C27 N4 C24 C26 47.5(8)
C23 N4 C24 C25 -61.6(7)
C27 N4 C24 C25 170.1(6)
C23 N4 C27 C28 -66.5(7)
C24 N4 C27 C28 62.5(8)
C23 N4 C27 C29 59.6(8)
C24 N4 C27 C29 -171.5(6)
